data_7028983
loop_
_publ_author_name
'Lynam, Jason M.'
'Milner, Lucy M.'
'Mistry, Neetisha S.'
'Slattery, John M.'
'Warrington, Sally R.'
'Whitwood, Adrian C.'

_publ_section_title
;
 [Ru(\h(5)-C5H5)(\h(6)-C10H8)]PF6 as a catalyst precursor for the one-pot
 direct C-H alkenylation of nitrogen heterocycles.
;
_journal_issue 11
_journal_name_full 'Dalton transactions (Cambridge, England : 2003)'
_journal_page_first 4565
_journal_page_last 4572
_journal_paper_doi 10.1039/c3dt52984c
_journal_volume 43
_journal_year 2014
_chemical_formula_moiety 'C15 H13 Ru, F6 P'
_chemical_formula_sum 'C15 H13 F6 P Ru'
_chemical_formula_weight 439.29
_space_group_crystal_system monoclinic
_space_group_IT_number 14
_space_group_name_Hall '-P 2yn'
_space_group_name_H-M_alt 'P 1 21/n 1'
_atom_sites_solution_hydrogens geom
_atom_sites_solution_primary direct
_atom_sites_solution_secondary difmap
_audit_creation_date 2013-01-18
_audit_creation_method
;
  Olex2 1.2
  (compiled Dec  5 2012 16:17:34, GUI svn.r4385)
;
_cell_angle_alpha 90.00
_cell_angle_beta 93.266(4)
_cell_angle_gamma 90.00
_cell_formula_units_Z 8
_cell_length_a 9.2345(3)
_cell_length_b 21.0319(10)
_cell_length_c 15.3415(8)
_cell_measurement_reflns_used 10626
_cell_measurement_temperature 110.00(10)
_cell_measurement_theta_max 32.1748
_cell_measurement_theta_min 2.8230
_cell_volume 2974.8(2)
_computing_cell_refinement
;
CrysAlisPro, Agilent Technologies,
Version 1.171.35.15 (release 03-08-2011 CrysAlis171 .NET)
(compiled Aug  3 2011,13:03:54)
;
_computing_data_collection
;
CrysAlisPro, Agilent Technologies,
Version 1.171.35.15 (release 03-08-2011 CrysAlis171 .NET)
(compiled Aug  3 2011,13:03:54)
;
_computing_data_reduction
;
CrysAlisPro, Agilent Technologies,
Version 1.171.35.15 (release 03-08-2011 CrysAlis171 .NET)
(compiled Aug  3 2011,13:03:54)
;
_computing_molecular_graphics
;
O. V. Dolomanov, L. J. Bourhis, R. J. Gildea, J. A. K. Howard and H. Puschmann,
OLEX2: a complete structure solution, refinement and analysis program.
J. Appl. Cryst. (2009). 42, 339-341.
;
_computing_publication_material
;
O. V. Dolomanov, L. J. Bourhis, R. J. Gildea, J. A. K. Howard and H. Puschmann,
OLEX2: a complete structure solution, refinement and analysis program.
J. Appl. Cryst. (2009). 42, 339-341.
;
_computing_structure_refinement
;
SHELXL, G.M. Sheldrick, Acta Cryst.
(2008). A64, 112-122
;
_computing_structure_solution
;
XS, G.M. Sheldrick, Acta Cryst.
(2008). A64, 112-122
;
_diffrn_ambient_temperature 110.00(10)
_diffrn_detector_area_resol_mean 16.1450
_diffrn_measured_fraction_theta_full 0.911
_diffrn_measured_fraction_theta_max 0.911
_diffrn_measurement_details
;
  1 omega    3.00   68.00   1.0000   70.0000
omega____ theta____ kappa____ phi______ frames
    -       26.5735  -99.0000  120.0000 65

  2 omega   64.00  102.00   1.0000   70.0000
omega____ theta____ kappa____ phi______ frames
    -       26.5735  178.0000  120.0000 38

  3 omega  -35.00   88.00   1.0000   70.0000
omega____ theta____ kappa____ phi______ frames
    -       26.5735    0.0000  120.0000 123

  4 omega  -46.00   14.00   1.0000   70.0000
omega____ theta____ kappa____ phi______ frames
    -      -25.1672   57.0000  -30.0000 60

  5 omega   -3.00   97.00   1.0000   70.0000
omega____ theta____ kappa____ phi______ frames
    -       26.5735   77.0000 -150.0000 100
;
_diffrn_measurement_device_type 'SuperNova, Single source at offset), Eos'
_diffrn_measurement_method '\w scans'
_diffrn_orient_matrix_UB_11 -0.0064133000
_diffrn_orient_matrix_UB_12 0.0028505000
_diffrn_orient_matrix_UB_13 0.0456487000
_diffrn_orient_matrix_UB_21 -0.0043459000
_diffrn_orient_matrix_UB_22 0.0335209000
_diffrn_orient_matrix_UB_23 -0.0042379000
_diffrn_orient_matrix_UB_31 -0.0765679000
_diffrn_orient_matrix_UB_32 -0.0021724000
_diffrn_orient_matrix_UB_33 -0.0060749000
_diffrn_radiation_monochromator mirror
_diffrn_radiation_type 'Mo K\a'
_diffrn_radiation_wavelength 0.7107
_diffrn_reflns_av_R_equivalents 0.0257
_diffrn_reflns_av_unetI/netI 0.0295
_diffrn_reflns_limit_h_max 13
_diffrn_reflns_limit_h_min -13
_diffrn_reflns_limit_k_max 30
_diffrn_reflns_limit_k_min -30
_diffrn_reflns_limit_l_max 22
_diffrn_reflns_limit_l_min -21
_diffrn_reflns_number 28152
_diffrn_reflns_theta_full 32.28
_diffrn_reflns_theta_max 32.28
_diffrn_reflns_theta_min 2.83
_diffrn_source 'SuperNova (Mo) X-ray Source'
_exptl_absorpt_coefficient_mu 1.221
_exptl_absorpt_correction_T_max 0.990
_exptl_absorpt_correction_T_min 0.973
_exptl_absorpt_correction_type analytical
_exptl_absorpt_process_details
;
CrysAlisPro, Agilent Technologies,
Version 1.171.35.15 (release 03-08-2011 CrysAlis171 .NET)
(compiled Aug  3 2011,13:03:54)
Analytical numeric absorption correction using a multifaceted crystal
            model based on expressions derived by R.C. Clark & J.S. Reid.
(Clark, R. C. & Reid, J. S. (1995). Acta Cryst. A51, 887-897)
;
_exptl_crystal_colour '? yellow'
_exptl_crystal_colour_primary yellow
_exptl_crystal_density_diffrn 1.962
_exptl_crystal_density_method 'not measured'
_exptl_crystal_description block
_exptl_crystal_F_000 1728
_exptl_crystal_recrystallization_method 'CD2Cl2 & Furan'
_exptl_crystal_size_max 0.3234
_exptl_crystal_size_mid 0.1041
_exptl_crystal_size_min 0.0726
_refine_diff_density_max 0.801
_refine_diff_density_min -0.604
_refine_diff_density_rms 0.092
_refine_ls_extinction_method none
_refine_ls_goodness_of_fit_ref 1.047
_refine_ls_hydrogen_treatment mixed
_refine_ls_matrix_type full
_refine_ls_number_parameters 415
_refine_ls_number_reflns 9616
_refine_ls_number_restraints 0
_refine_ls_restrained_S_all 1.047
_refine_ls_R_factor_all 0.0398
_refine_ls_R_factor_gt 0.0285
_refine_ls_shift/su_max 0.002
_refine_ls_shift/su_mean 0.000
_refine_ls_structure_factor_coef Fsqd
_refine_ls_weighting_details 'calc w=1/[\s^2^(Fo^2^)+(0.0243P)^2^+1.7806P] where P=(Fo^2^+2Fc^2^)/3'
_refine_ls_weighting_scheme calc
_refine_ls_wR_factor_gt 0.0626
_refine_ls_wR_factor_ref 0.0686
_reflns_number_gt 7833
_reflns_number_total 9616
_reflns_threshold_expression >2sigma(I)
_cod_data_source_file c3dt52984c.txt
_cod_data_source_block Complex[7a]PF6
_cod_database_code 7028983
_chemical_oxdiff_formula 'C17 H17 F6 O3 P1 Ru1'
_chemical_oxdiff_usercomment 'Neetisha NM258'
_reflns_odcompleteness_completeness 99.80
_reflns_odcompleteness_iscentric 1
_reflns_odcompleteness_theta 30.01
_olex2_refinement_description
;
1. Fixed Uiso
 At 1.2 times of:
  H24 of C24, H14 of C14, H18 of C18, H19 of C19, H15 of C15, H13 of C13, H2
  of C2, H16 of C16, H22 of C22, H23 of C23, H8 of C8, H1 of C1, H11 of C11,
  H12 of C12, H7 of C7, H17 of C17, H10 of C10, H28 of C28, H3 of C3, H26 of
  C26, H29 of C29, H27 of C27, H4 of C4, H9 of C9, H25 of C25, H30 of C30
2.a Aromatic/amide H refined with riding coordinates:
 C13(H13), C11(H11), C12(H12), C15(H15), C14(H14), C19(H19), C18(H18),
 C24(H24), C2(H2), C16(H16), C1(H1), C17(H17), C8(H8), C7(H7), C23(H23),
 C22(H22), C4(H4), C9(H9), C25(H25), C30(H30), C3(H3), C10(H10), C29(H29),
 C28(H28), C27(H27), C26(H26)
;

loop_
_space_group_symop_id
_space_group_symop_operation_xyz
1 'x, y, z'
2 '-x+1/2, y+1/2, -z+1/2'
3 '-x, -y, -z'
4 'x-1/2, -y-1/2, z-1/2'

loop_
_atom_site_label
_atom_site_type_symbol
_atom_site_fract_x
_atom_site_fract_y
_atom_site_fract_z
_atom_site_U_iso_or_equiv
_atom_site_adp_type
_atom_site_occupancy
_atom_site_symmetry_multiplicity
_atom_site_calc_flag
_atom_site_refinement_flags
Ru1 Ru 0.197297(15) 0.131124(7) 0.695134(9) 0.01226(4) Uani 1 1 d .
Ru2 Ru -0.194039(15) -0.140704(6) 0.807804(9) 0.01218(4) Uani 1 1 d .
P1 P 0.69699(5) 0.14901(2) 0.93730(3) 0.01626(9) Uani 1 1 d .
P2 P 0.31049(5) -0.13888(2) 0.56103(3) 0.01592(9) Uani 1 1 d .
F6 F 0.68834(15) 0.14836(7) 0.83242(8) 0.0365(3) Uani 1 1 d .
F8 F 0.30556(14) -0.12996(6) 0.66486(8) 0.0288(3) Uani 1 1 d .
F7 F 0.15657(13) -0.10371(7) 0.54844(9) 0.0362(3) Uani 1 1 d .
F9 F 0.38870(14) -0.07115(6) 0.55463(9) 0.0318(3) Uani 1 1 d .
C13 C 0.3315(3) 0.18134(12) 0.60515(15) 0.0350(6) Uani 1 1 d .
H13 H 0.3448 0.1682 0.5469 0.042 Uiso 1 1 calc R
F10 F 0.31508(15) -0.14675(7) 0.45737(8) 0.0313(3) Uani 1 1 d .
F1 F 0.70682(14) 0.14861(6) 1.04174(8) 0.0289(3) Uani 1 1 d .
C11 C 0.2419(2) 0.23078(9) 0.72353(15) 0.0260(4) Uani 1 1 d .
H11 H 0.1842 0.2567 0.7586 0.031 Uiso 1 1 calc R
F3 F 0.79401(19) 0.08619(7) 0.93669(9) 0.0493(4) Uani 1 1 d .
F5 F 0.6045(2) 0.21247(9) 0.93772(10) 0.0638(6) Uani 1 1 d .
F4 F 0.55468(19) 0.10830(11) 0.93713(12) 0.0759(7) Uani 1 1 d .
F2 F 0.84174(17) 0.18965(9) 0.93678(11) 0.0547(5) Uani 1 1 d .
C12 C 0.2209(3) 0.22227(11) 0.63234(16) 0.0323(5) Uani 1 1 d .
H12 H 0.1459 0.2407 0.5957 0.039 Uiso 1 1 calc R
C15 C 0.3625(2) 0.19447(10) 0.75357(13) 0.0221(4) Uani 1 1 d .
H15 H 0.3997 0.1912 0.8124 0.027 Uiso 1 1 calc R
F11 F 0.23005(19) -0.20524(7) 0.56846(10) 0.0487(4) Uani 1 1 d .
C14 C 0.4190(2) 0.16337(10) 0.68039(16) 0.0283(5) Uani 1 1 d .
H14 H 0.5004 0.1357 0.6816 0.034 Uiso 1 1 calc R
C20 C -0.11945(19) -0.08722(9) 0.69053(12) 0.0152(3) Uani 1 1 d .
C19 C -0.0121(2) -0.13155(9) 0.72163(13) 0.0191(4) Uani 1 1 d .
H19 H 0.0216 -0.1630 0.6832 0.023 Uiso 1 1 calc R
C18 C 0.0448(2) -0.12921(10) 0.80875(13) 0.0209(4) Uani 1 1 d .
H18 H 0.1198 -0.1577 0.8280 0.025 Uiso 1 1 calc R
C21 C -0.17605(19) -0.04202(8) 0.75027(12) 0.0154(3) Uani 1 1 d .
C24 C -0.2836(2) -0.04600(10) 0.57539(13) 0.0225(4) Uani 1 1 d .
H24 H -0.3203 -0.0463 0.5163 0.027 Uiso 1 1 calc R
C5 C 0.1979(2) 0.03153(8) 0.75241(12) 0.0158(3) Uani 1 1 d .
C2 C -0.0348(2) 0.10536(11) 0.67637(15) 0.0270(5) Uani 1 1 d .
H2 H -0.1139 0.1292 0.6511 0.032 Uiso 1 1 calc R
C16 C -0.1214(2) -0.04260(9) 0.83948(12) 0.0176(4) Uani 1 1 d .
H16 H -0.1610 -0.0144 0.8802 0.021 Uiso 1 1 calc R
C1 C 0.0030(2) 0.11057(10) 0.76622(15) 0.0244(4) Uani 1 1 d .
H1 H -0.0476 0.1397 0.8007 0.029 Uiso 1 1 calc R
C6 C 0.1165(2) 0.07269(9) 0.80620(12) 0.0181(4) Uani 1 1 d .
C17 C -0.0093(2) -0.08464(10) 0.86764(12) 0.0206(4) Uani 1 1 d .
H17 H 0.0297 -0.0830 0.9262 0.025 Uiso 1 1 calc R
C8 C 0.2667(3) 0.03995(11) 0.93231(14) 0.0312(5) Uani 1 1 d .
H8 H 0.2908 0.0419 0.9933 0.037 Uiso 1 1 calc R
C7 C 0.1576(2) 0.07623(11) 0.89800(13) 0.0263(4) Uani 1 1 d .
H7 H 0.1076 0.1042 0.9345 0.032 Uiso 1 1 calc R
C23 C -0.3396(2) -0.00134(10) 0.63455(14) 0.0224(4) Uani 1 1 d .
H23 H -0.4130 0.0276 0.6143 0.027 Uiso 1 1 calc R
C22 C -0.2896(2) 0.00048(9) 0.71941(14) 0.0201(4) Uani 1 1 d .
H22 H -0.3296 0.0299 0.7584 0.024 Uiso 1 1 calc R
C4 C 0.1622(2) 0.02958(9) 0.66083(12) 0.0198(4) Uani 1 1 d .
H4 H 0.2185 0.0042 0.6244 0.024 Uiso 1 1 calc R
C9 C 0.3467(2) -0.00121(11) 0.87943(15) 0.0295(5) Uani 1 1 d .
H9 H 0.4229 -0.0263 0.9056 0.035 Uiso 1 1 calc R
F12 F 0.46441(16) -0.17238(8) 0.57397(10) 0.0460(4) Uani 1 1 d .
C25 C -0.1793(2) -0.08798(10) 0.60178(12) 0.0196(4) Uani 1 1 d .
H25 H -0.1453 -0.1181 0.5616 0.024 Uiso 1 1 calc R
C30 C -0.4225(2) -0.16520(11) 0.8084(2) 0.0472(8) Uani 1 1 d .
H30 H -0.4979 -0.1374 0.7876 0.057 Uiso 1 1 calc R
C3 C 0.0450(2) 0.06462(10) 0.62382(14) 0.0250(4) Uani 1 1 d .
H3 H 0.0192 0.0610 0.5632 0.030 Uiso 1 1 calc R
C10 C 0.3156(2) -0.00500(9) 0.79228(14) 0.0238(4) Uani 1 1 d .
H10 H 0.3716 -0.0318 0.7574 0.029 Uiso 1 1 calc R
C29 C -0.3525(3) -0.20990(12) 0.75827(15) 0.0331(5) Uani 1 1 d .
H29 H -0.3717 -0.2180 0.6978 0.040 Uiso 1 1 calc R
C28 C -0.2491(2) -0.24050(10) 0.8134(2) 0.0390(6) Uani 1 1 d .
H28 H -0.1855 -0.2734 0.7972 0.047 Uiso 1 1 calc R
C27 C -0.2559(4) -0.21406(15) 0.89656(19) 0.0586(10) Uani 1 1 d .
H27 H -0.1968 -0.2256 0.9468 0.070 Uiso 1 1 calc R
C26 C -0.3639(4) -0.16801(15) 0.8932(2) 0.0615(11) Uani 1 1 d .
H26 H -0.3925 -0.1429 0.9408 0.074 Uiso 1 1 calc R

loop_
_atom_site_aniso_label
_atom_site_aniso_U_11
_atom_site_aniso_U_22
_atom_site_aniso_U_33
_atom_site_aniso_U_23
_atom_site_aniso_U_13
_atom_site_aniso_U_12
Ru1 0.01183(7) 0.01091(7) 0.01423(7) 0.00065(5) 0.00231(5) -0.00131(5)
Ru2 0.01308(7) 0.01043(7) 0.01328(7) 0.00123(5) 0.00310(5) 0.00013(5)
P1 0.0139(2) 0.0194(2) 0.0155(2) -0.00380(18) 0.00106(17) 0.00205(17)
P2 0.0179(2) 0.0154(2) 0.0147(2) -0.00184(17) 0.00301(17) -0.00026(17)
F6 0.0375(8) 0.0569(9) 0.0150(6) -0.0021(6) 0.0013(5) 0.0158(7)
F8 0.0359(7) 0.0365(7) 0.0143(6) -0.0048(5) 0.0030(5) -0.0018(6)
F7 0.0183(6) 0.0558(9) 0.0344(7) -0.0034(7) -0.0006(5) 0.0074(6)
F9 0.0322(7) 0.0254(7) 0.0377(7) 0.0013(6) 0.0002(6) -0.0116(5)
C13 0.0459(14) 0.0380(13) 0.0225(11) -0.0046(9) 0.0142(10) -0.0288(11)
F10 0.0429(8) 0.0362(7) 0.0155(6) -0.0034(5) 0.0067(5) -0.0022(6)
F1 0.0391(7) 0.0317(7) 0.0156(6) -0.0043(5) 0.0008(5) 0.0088(6)
C11 0.0230(10) 0.0130(9) 0.0420(13) -0.0044(9) 0.0010(9) -0.0024(7)
F3 0.0846(12) 0.0326(8) 0.0308(8) -0.0048(6) 0.0049(8) 0.0312(8)
F5 0.0895(13) 0.0685(12) 0.0320(8) -0.0078(8) -0.0078(8) 0.0617(11)
F4 0.0486(10) 0.1287(19) 0.0521(11) -0.0354(12) 0.0174(8) -0.0598(11)
F2 0.0484(9) 0.0637(11) 0.0529(10) -0.0067(9) 0.0089(8) -0.0342(8)
C12 0.0353(12) 0.0231(11) 0.0371(12) 0.0158(9) -0.0106(10) -0.0126(9)
C15 0.0212(9) 0.0216(9) 0.0232(10) 0.0001(8) -0.0020(7) -0.0091(8)
F11 0.0865(12) 0.0269(7) 0.0345(8) -0.0081(6) 0.0188(8) -0.0286(8)
C14 0.0155(9) 0.0191(10) 0.0514(14) -0.0034(9) 0.0113(9) -0.0066(7)
C20 0.0126(8) 0.0174(8) 0.0159(8) 0.0022(7) 0.0041(6) -0.0032(6)
C19 0.0157(9) 0.0223(9) 0.0200(9) 0.0022(7) 0.0069(7) 0.0008(7)
C18 0.0118(8) 0.0266(10) 0.0242(10) 0.0042(8) -0.0002(7) 0.0026(7)
C21 0.0171(8) 0.0119(8) 0.0175(8) 0.0034(6) 0.0031(7) -0.0038(6)
C24 0.0217(10) 0.0286(10) 0.0170(9) 0.0062(8) -0.0016(7) -0.0061(8)
C5 0.0184(9) 0.0111(8) 0.0178(8) 0.0017(6) 0.0015(7) -0.0050(6)
C2 0.0131(9) 0.0303(11) 0.0373(12) 0.0132(9) -0.0023(8) -0.0052(8)
C16 0.0213(9) 0.0145(8) 0.0173(9) -0.0010(7) 0.0037(7) -0.0049(7)
C1 0.0151(9) 0.0236(10) 0.0356(11) 0.0026(9) 0.0117(8) -0.0012(7)
C6 0.0196(9) 0.0182(9) 0.0172(8) -0.0001(7) 0.0072(7) -0.0064(7)
C17 0.0203(9) 0.0247(10) 0.0164(9) 0.0023(7) -0.0018(7) -0.0070(7)
C8 0.0392(13) 0.0368(12) 0.0171(9) 0.0076(9) -0.0033(9) -0.0198(10)
C7 0.0320(11) 0.0305(11) 0.0171(9) -0.0038(8) 0.0096(8) -0.0129(9)
C23 0.0181(9) 0.0188(9) 0.0300(11) 0.0079(8) -0.0023(8) -0.0016(7)
C22 0.0216(10) 0.0116(8) 0.0272(10) 0.0031(7) 0.0033(8) -0.0003(7)
C4 0.0276(10) 0.0136(8) 0.0184(9) -0.0020(7) 0.0016(7) -0.0068(7)
C9 0.0294(11) 0.0236(10) 0.0341(12) 0.0128(9) -0.0096(9) -0.0062(9)
F12 0.0424(8) 0.0566(10) 0.0397(8) 0.0142(7) 0.0103(7) 0.0348(7)
C25 0.0200(9) 0.0245(10) 0.0146(8) 0.0013(7) 0.0036(7) -0.0034(7)
C30 0.0146(10) 0.0175(11) 0.111(3) 0.0134(14) 0.0157(13) -0.0022(8)
C3 0.0285(11) 0.0233(10) 0.0222(10) 0.0046(8) -0.0071(8) -0.0141(8)
C10 0.0252(10) 0.0142(9) 0.0317(11) 0.0035(8) 0.0001(8) 0.0007(7)
C29 0.0353(12) 0.0377(13) 0.0261(11) 0.0041(10) -0.0010(9) -0.0252(10)
C28 0.0237(11) 0.0107(9) 0.084(2) 0.0012(11) 0.0107(12) -0.0018(8)
C27 0.077(2) 0.0556(18) 0.0399(15) 0.0340(14) -0.0282(15) -0.0488(17)
C26 0.084(2) 0.0447(17) 0.061(2) -0.0298(15) 0.0578(19) -0.0473(17)

loop_
_atom_type_symbol
_atom_type_description
_atom_type_scat_dispersion_real
_atom_type_scat_dispersion_imag
_atom_type_scat_source
C C 0.0033 0.0016 'International Tables Vol C Tables 4.2.6.8 and 6.1.1.4'
H H 0.0000 0.0000 'International Tables Vol C Tables 4.2.6.8 and 6.1.1.4'
F F 0.0171 0.0103 'International Tables Vol C Tables 4.2.6.8 and 6.1.1.4'
P P 0.1023 0.0942 'International Tables Vol C Tables 4.2.6.8 and 6.1.1.4'
Ru Ru -1.2594 0.8363 'International Tables Vol C Tables 4.2.6.8 and 6.1.1.4'

loop_
_exptl_crystal_face_index_h
_exptl_crystal_face_index_k
_exptl_crystal_face_index_l
_exptl_crystal_face_perp_dist
_exptl_oxdiff_crystal_face_indexfrac_h
_exptl_oxdiff_crystal_face_indexfrac_k
_exptl_oxdiff_crystal_face_indexfrac_l
_exptl_oxdiff_crystal_face_x
_exptl_oxdiff_crystal_face_y
_exptl_oxdiff_crystal_face_z
-2 1 -4 0.0510 -1.9998 0.9996 -4.0001 -0.1669 0.0592 0.1753
2 -1 4 0.0548 1.9998 -0.9996 4.0001 0.1669 -0.0592 -0.1753
1 0 0 0.0967 1.0001 -0.0001 0.0004 -0.0064 -0.0044 -0.0766
-1 -1 2 0.1298 -1.0003 -0.9996 1.9992 0.0948 -0.0376 0.0666
1 5 1 0.0363 0.9999 5.0001 0.9999 0.0535 0.1590 -0.0935
-1 -5 -1 0.0363 -0.9999 -5.0001 -0.9999 -0.0535 -0.1590 0.0935
-4 -3 -1 0.0939 -4.0004 -2.9998 -1.0013 -0.0286 -0.0789 0.3189
0 6 1 0.0592 -0.0002 6.0002 0.9994 0.0627 0.1969 -0.0191
0 -6 -1 0.0558 0.0002 -6.0002 -0.9994 -0.0627 -0.1969 0.0191
-1 4 -2 0.0352 -1.0000 3.9998 -2.0003 -0.0735 0.1469 0.0800
1 -4 2 0.0545 1.0000 -3.9998 2.0003 0.0735 -0.1469 -0.0800
2 2 5 0.0571 1.9997 2.0006 4.9997 0.2211 0.0372 -0.1878
-2 -2 -5 0.0587 -1.9997 -2.0006 -4.9997 -0.2211 -0.0372 0.1878

loop_
_geom_angle_atom_site_label_1
_geom_angle_atom_site_label_2
_geom_angle_atom_site_label_3
_geom_angle
C13 Ru1 C14 38.06(9)
C13 Ru1 C5 134.66(9)
C13 Ru1 C2 128.13(9)
C13 Ru1 C1 156.97(9)
C13 Ru1 C6 164.63(9)
C13 Ru1 C4 113.38(8)
C13 Ru1 C3 111.05(8)
C11 Ru1 C13 63.39(9)
C11 Ru1 C15 37.68(8)
C11 Ru1 C14 63.45(8)
C11 Ru1 C5 144.57(8)
C11 Ru1 C2 115.64(8)
C11 Ru1 C1 103.95(8)
C11 Ru1 C6 116.07(8)
C11 Ru1 C4 176.66(8)
C11 Ru1 C3 144.18(8)
C12 Ru1 C13 38.07(10)
C12 Ru1 C11 38.02(9)
C12 Ru1 C15 63.59(8)
C12 Ru1 C14 63.82(9)
C12 Ru1 C5 172.73(9)
C12 Ru1 C2 106.30(8)
C12 Ru1 C1 120.15(9)
C12 Ru1 C6 149.71(9)
C12 Ru1 C4 139.89(8)
C12 Ru1 C3 114.52(8)
C15 Ru1 C13 63.54(8)
C15 Ru1 C14 38.12(8)
C15 Ru1 C5 114.73(7)
C15 Ru1 C2 148.53(8)
C15 Ru1 C1 119.26(8)
C15 Ru1 C6 105.99(7)
C15 Ru1 C4 140.84(8)
C15 Ru1 C3 173.73(8)
C14 Ru1 C5 110.20(8)
C14 Ru1 C2 166.04(9)
C14 Ru1 C1 155.72(9)
C14 Ru1 C6 126.80(8)
C14 Ru1 C4 113.59(8)
C14 Ru1 C3 135.64(8)
C2 Ru1 C5 78.79(7)
C2 Ru1 C6 66.82(7)
C2 Ru1 C4 66.81(8)
C2 Ru1 C3 37.10(8)
C1 Ru1 C5 67.05(7)
C1 Ru1 C2 37.22(8)
C1 Ru1 C6 37.31(7)
C1 Ru1 C4 79.38(8)
C1 Ru1 C3 66.99(8)
C6 Ru1 C5 36.97(7)
C4 Ru1 C5 36.99(7)
C4 Ru1 C6 66.77(7)
C4 Ru1 C3 36.77(7)
C3 Ru1 C5 66.31(7)
C3 Ru1 C6 78.61(7)
C20 Ru2 C21 37.07(6)
C19 Ru2 C20 37.14(7)
C19 Ru2 C18 37.14(7)
C19 Ru2 C21 67.11(7)
C19 Ru2 C16 79.54(7)
C19 Ru2 C17 66.99(7)
C18 Ru2 C20 66.63(7)
C18 Ru2 C21 78.92(7)
C18 Ru2 C17 37.06(7)
C16 Ru2 C20 66.99(7)
C16 Ru2 C18 66.95(7)
C16 Ru2 C21 37.25(7)
C16 Ru2 C17 37.00(7)
C17 Ru2 C20 78.69(7)
C17 Ru2 C21 66.69(7)
C30 Ru2 C20 117.46(10)
C30 Ru2 C19 142.83(11)
C30 Ru2 C18 172.51(8)
C30 Ru2 C21 108.17(8)
C30 Ru2 C16 120.14(8)
C30 Ru2 C17 147.64(10)
C30 Ru2 C26 37.02(13)
C29 Ru2 C20 106.54(8)
C29 Ru2 C19 111.74(8)
C29 Ru2 C18 136.53(9)
C29 Ru2 C21 122.75(8)
C29 Ru2 C16 153.03(9)
C29 Ru2 C17 169.82(9)
C29 Ru2 C30 37.52(10)
C29 Ru2 C26 62.56(10)
C28 Ru2 C20 126.65(9)
C28 Ru2 C19 107.30(9)
C28 Ru2 C18 109.97(8)
C28 Ru2 C21 158.03(9)
C28 Ru2 C16 164.67(10)
C28 Ru2 C17 132.35(9)
C28 Ru2 C30 62.55(9)
C28 Ru2 C29 37.59(9)
C28 Ru2 C26 62.68(10)
C27 Ru2 C20 164.07(11)
C27 Ru2 C19 132.80(12)
C27 Ru2 C18 111.89(10)
C27 Ru2 C21 158.38(12)
C27 Ru2 C16 128.01(10)
C27 Ru2 C17 110.03(8)
C27 Ru2 C30 62.31(11)
C27 Ru2 C29 62.86(9)
C27 Ru2 C28 37.74(11)
C27 Ru2 C26 37.40(13)
C26 Ru2 C20 150.69(13)
C26 Ru2 C19 169.60(11)
C26 Ru2 C18 140.82(13)
C26 Ru2 C21 123.19(11)
C26 Ru2 C16 109.47(9)
C26 Ru2 C17 116.92(10)
F1 P1 F6 179.12(8)
F3 P1 F6 89.03(8)
F3 P1 F1 90.10(7)
F5 P1 F6 90.87(8)
F5 P1 F1 90.01(8)
F5 P1 F3 178.47(11)
F5 P1 F2 90.03(11)
F4 P1 F6 90.00(9)
F4 P1 F1 89.91(9)
F4 P1 F3 91.07(12)
F4 P1 F5 90.46(12)
F4 P1 F2 179.38(11)
F2 P1 F6 89.62(9)
F2 P1 F1 90.47(8)
F2 P1 F3 88.43(10)
F7 P2 F8 89.46(7)
F9 P2 F8 89.73(7)
F9 P2 F7 88.98(8)
F10 P2 F8 179.23(8)
F10 P2 F7 90.09(7)
F10 P2 F9 89.63(7)
F11 P2 F8 89.52(7)
F11 P2 F7 89.95(9)
F11 P2 F9 178.69(9)
F11 P2 F10 91.10(8)
F11 P2 F12 91.14(9)
F12 P2 F8 90.20(8)
F12 P2 F7 178.86(9)
F12 P2 F9 89.93(8)
F12 P2 F10 90.23(8)
Ru1 C13 H13 124.3
C12 C13 Ru1 70.28(12)
C12 C13 H13 126.0
C12 C13 C14 108.0(2)
C14 C13 Ru1 71.01(12)
C14 C13 H13 126.0
Ru1 C11 H11 124.0
C12 C11 Ru1 70.48(12)
C12 C11 H11 125.8
C15 C11 Ru1 71.32(11)
C15 C11 H11 125.8
C15 C11 C12 108.5(2)
Ru1 C12 H12 122.5
C13 C12 Ru1 71.65(12)
C13 C12 H12 126.0
C11 C12 Ru1 71.50(12)
C11 C12 C13 108.0(2)
C11 C12 H12 126.0
Ru1 C15 H15 123.7
C11 C15 Ru1 71.00(11)
C11 C15 H15 126.0
C11 C15 C14 108.07(19)
C14 C15 Ru1 71.00(11)
C14 C15 H15 126.0
Ru1 C14 H14 123.6
C13 C14 Ru1 70.93(12)
C13 C14 C15 107.51(19)
C13 C14 H14 126.2
C15 C14 Ru1 70.87(11)
C15 C14 H14 126.2
C19 C20 Ru2 69.25(10)
C19 C20 C21 119.37(16)
C19 C20 C25 122.15(17)
C21 C20 Ru2 71.57(10)
C21 C20 C25 118.40(17)
C25 C20 Ru2 128.94(13)
Ru2 C19 H19 126.7
C20 C19 Ru2 73.62(10)
C20 C19 H19 119.7
C18 C19 Ru2 71.94(11)
C18 C19 C20 120.67(18)
C18 C19 H19 119.7
Ru2 C18 H18 129.8
C19 C18 Ru2 70.92(11)
C19 C18 H18 119.9
C19 C18 C17 120.22(18)
C17 C18 Ru2 71.84(11)
C17 C18 H18 119.9
C20 C21 Ru2 71.35(10)
C16 C21 Ru2 69.47(10)
C16 C21 C20 118.81(16)
C16 C21 C22 122.09(17)
C22 C21 Ru2 129.05(13)
C22 C21 C20 119.05(17)
C23 C24 H24 119.4
C25 C24 H24 119.4
C25 C24 C23 121.22(18)
C6 C5 Ru1 71.15(10)
C6 C5 C10 118.99(17)
C4 C5 Ru1 69.51(10)
C4 C5 C6 118.95(17)
C4 C5 C10 122.03(18)
C10 C5 Ru1 129.93(13)
Ru1 C2 H2 129.8
C1 C2 Ru1 70.66(11)
C1 C2 H2 120.1
C1 C2 C3 119.85(19)
C3 C2 Ru1 71.93(11)
C3 C2 H2 120.1
Ru2 C16 H16 127.1
C21 C16 Ru2 73.28(10)
C21 C16 H16 119.6
C17 C16 Ru2 72.00(11)
C17 C16 C21 120.73(17)
C17 C16 H16 119.6
Ru1 C1 H1 126.3
C2 C1 Ru1 72.13(11)
C2 C1 H1 119.6
C2 C1 C6 120.88(19)
C6 C1 Ru1 73.90(10)
C6 C1 H1 119.6
C5 C6 Ru1 71.88(10)
C5 C6 C7 118.40(18)
C1 C6 Ru1 68.80(11)
C1 C6 C5 118.99(17)
C1 C6 C7 122.54(19)
C7 C6 Ru1 128.99(14)
Ru2 C17 H17 130.5
C18 C17 Ru2 71.10(11)
C18 C17 H17 120.0
C16 C17 Ru2 71.00(10)
C16 C17 C18 120.03(17)
C16 C17 H17 120.0
C7 C8 H8 119.2
C7 C8 C9 121.6(2)
C9 C8 H8 119.2
C6 C7 H7 119.9
C8 C7 C6 120.2(2)
C8 C7 H7 119.9
C24 C23 H23 119.5
C22 C23 C24 120.96(18)
C22 C23 H23 119.5
C21 C22 H22 120.0
C23 C22 C21 120.03(19)
C23 C22 H22 120.0
Ru1 C4 H4 127.1
C5 C4 Ru1 73.50(10)
C5 C4 H4 119.5
C3 C4 Ru1 71.89(11)
C3 C4 C5 120.92(18)
C3 C4 H4 119.5
C8 C9 H9 119.6
C10 C9 C8 120.8(2)
C10 C9 H9 119.6
C20 C25 H25 119.9
C24 C25 C20 120.30(18)
C24 C25 H25 119.9
Ru2 C30 H30 123.1
C29 C30 Ru2 71.17(12)
C29 C30 H30 125.6
C26 C30 Ru2 71.71(15)
C26 C30 H30 125.6
C26 C30 C29 108.7(2)
Ru1 C3 H3 130.4
C2 C3 Ru1 70.97(11)
C2 C3 H3 119.9
C4 C3 Ru1 71.34(11)
C4 C3 C2 120.23(18)
C4 C3 H3 119.9
C5 C10 H10 120.0
C9 C10 C5 120.1(2)
C9 C10 H10 120.0
Ru2 C29 H29 123.1
C30 C29 Ru2 71.31(13)
C30 C29 H29 126.3
C28 C29 Ru2 70.91(12)
C28 C29 C30 107.4(2)
C28 C29 H29 126.3
Ru2 C28 H28 123.2
C29 C28 Ru2 71.50(13)
C29 C28 H28 126.1
C29 C28 C27 107.8(2)
C27 C28 Ru2 70.88(13)
C27 C28 H28 126.1
Ru2 C27 H27 122.3
C28 C27 Ru2 71.38(14)
C28 C27 H27 125.9
C26 C27 Ru2 72.14(15)
C26 C27 C28 108.2(2)
C26 C27 H27 125.9
Ru2 C26 H26 123.8
C30 C26 Ru2 71.27(14)
C30 C26 C27 107.9(2)
C30 C26 H26 126.1
C27 C26 Ru2 70.47(15)
C27 C26 H26 126.1

loop_
_geom_bond_atom_site_label_1
_geom_bond_atom_site_label_2
_geom_bond_distance
Ru1 C13 2.180(2)
Ru1 C11 2.175(2)
Ru1 C12 2.162(2)
Ru1 C15 2.1793(19)
Ru1 C14 2.1811(19)
Ru1 C5 2.2714(18)
Ru1 C2 2.2138(19)
Ru1 C1 2.1947(19)
Ru1 C6 2.2617(18)
Ru1 C4 2.2191(18)
Ru1 C3 2.2262(19)
Ru2 C20 2.2623(17)
Ru2 C19 2.2051(18)
Ru2 C18 2.2182(19)
Ru2 C21 2.2653(17)
Ru2 C16 2.2150(18)
Ru2 C17 2.2279(19)
Ru2 C30 2.172(2)
Ru2 C29 2.170(2)
Ru2 C28 2.163(2)
Ru2 C27 2.156(2)
Ru2 C26 2.178(2)
P1 F6 1.6065(13)
P1 F1 1.5996(13)
P1 F3 1.5967(14)
P1 F5 1.5847(15)
P1 F4 1.5684(16)
P1 F2 1.5871(15)
P2 F8 1.6072(13)
P2 F7 1.6041(13)
P2 F9 1.6026(13)
P2 F10 1.6019(13)
P2 F11 1.5882(14)
P2 F12 1.5888(14)
C13 H13 0.9500
C13 C12 1.416(4)
C13 C14 1.422(3)
C11 H11 0.9500
C11 C12 1.413(3)
C11 C15 1.406(3)
C12 H12 0.9500
C15 H15 0.9500
C15 C14 1.424(3)
C14 H14 0.9500
C20 C19 1.424(3)
C20 C21 1.439(3)
C20 C25 1.440(3)
C19 H19 0.9500
C19 C18 1.409(3)
C18 H18 0.9500
C18 C17 1.413(3)
C21 C16 1.432(3)
C21 C22 1.437(3)
C24 H24 0.9500
C24 C23 1.423(3)
C24 C25 1.352(3)
C5 C6 1.437(3)
C5 C4 1.425(3)
C5 C10 1.439(3)
C2 H2 0.9500
C2 C1 1.407(3)
C2 C3 1.413(3)
C16 H16 0.9500
C16 C17 1.410(3)
C1 H1 0.9500
C1 C6 1.427(3)
C6 C7 1.439(3)
C17 H17 0.9500
C8 H8 0.9500
C8 C7 1.347(3)
C8 C9 1.422(3)
C7 H7 0.9500
C23 H23 0.9500
C23 C22 1.357(3)
C22 H22 0.9500
C4 H4 0.9500
C4 C3 1.402(3)
C9 H9 0.9500
C9 C10 1.354(3)
C25 H25 0.9500
C30 H30 0.9500
C30 C29 1.396(4)
C30 C26 1.381(5)
C3 H3 0.9500
C10 H10 0.9500
C29 H29 0.9500
C29 C28 1.396(3)
C28 H28 0.9500
C28 C27 1.397(4)
C27 H27 0.9500
C27 C26 1.389(5)
C26 H26 0.9500

loop_
_geom_torsion_atom_site_label_1
_geom_torsion_atom_site_label_2
_geom_torsion_atom_site_label_3
_geom_torsion_atom_site_label_4
_geom_torsion
Ru1 C13 C12 C11 62.68(14)
Ru1 C13 C14 C15 -61.80(14)
Ru1 C11 C12 C13 -62.78(15)
Ru1 C11 C15 C14 61.68(13)
Ru1 C15 C14 C13 61.83(14)
Ru1 C5 C6 C1 51.95(15)
Ru1 C5 C6 C7 -125.15(17)
Ru1 C5 C4 C3 -56.26(16)
Ru1 C5 C10 C9 90.2(2)
Ru1 C2 C1 C6 -57.83(17)
Ru1 C2 C3 C4 53.65(16)
Ru1 C1 C6 C5 -53.39(15)
Ru1 C1 C6 C7 123.57(18)
Ru1 C6 C7 C8 -91.2(2)
Ru1 C4 C3 C2 -53.48(16)
Ru2 C20 C19 C18 -56.62(16)
Ru2 C20 C21 C16 52.55(14)
Ru2 C20 C21 C22 -124.97(16)
Ru2 C20 C25 C24 90.2(2)
Ru2 C19 C18 C17 -54.33(17)
Ru2 C18 C17 C16 -53.46(16)
Ru2 C21 C16 C17 56.36(16)
Ru2 C21 C22 C23 -90.4(2)
Ru2 C16 C17 C18 53.51(16)
Ru2 C30 C29 C28 62.11(15)
Ru2 C30 C26 C27 -61.30(17)
Ru2 C29 C28 C27 61.98(16)
Ru2 C28 C27 C26 63.14(17)
Ru2 C27 C26 C30 61.82(17)
C13 Ru1 C11 C12 37.93(14)
C13 Ru1 C11 C15 -80.42(14)
C13 Ru1 C12 C11 -116.97(19)
C13 Ru1 C15 C11 79.96(15)
C13 Ru1 C15 C14 -37.78(14)
C13 Ru1 C14 C15 117.18(19)
C13 Ru1 C5 C6 160.26(12)
C13 Ru1 C5 C4 -67.39(15)
C13 Ru1 C5 C10 47.8(2)
C13 Ru1 C2 C1 -154.28(13)
C13 Ru1 C2 C3 73.69(15)
C13 Ru1 C1 C2 60.8(3)
C13 Ru1 C1 C6 -168.35(18)
C13 Ru1 C6 C5 -65.0(3)
C13 Ru1 C6 C1 162.7(3)
C13 Ru1 C6 C7 47.3(4)
C13 Ru1 C4 C5 134.33(13)
C13 Ru1 C4 C3 -94.31(14)
C13 Ru1 C3 C2 -126.00(13)
C13 Ru1 C3 C4 101.26(14)
C11 Ru1 C13 C12 -37.87(13)
C11 Ru1 C13 C14 80.15(14)
C11 Ru1 C12 C13 116.97(19)
C11 Ru1 C15 C14 -117.74(19)
C11 Ru1 C14 C13 -79.97(15)
C11 Ru1 C14 C15 37.21(12)
C11 Ru1 C5 C6 52.65(17)
C11 Ru1 C5 C4 -175.00(13)
C11 Ru1 C5 C10 -59.8(2)
C11 Ru1 C2 C1 -79.05(14)
C11 Ru1 C2 C3 148.92(12)
C11 Ru1 C1 C2 114.21(14)
C11 Ru1 C1 C6 -114.92(12)
C11 Ru1 C6 C5 -149.13(11)
C11 Ru1 C6 C1 78.50(13)
C11 Ru1 C6 C7 -36.9(2)
C11 Ru1 C4 C5 119.9(13)
C11 Ru1 C4 C3 -108.8(13)
C11 Ru1 C3 C2 -52.68(19)
C11 Ru1 C3 C4 174.59(13)
C11 C15 C14 Ru1 -61.68(14)
C11 C15 C14 C13 0.2(2)
C12 Ru1 C13 C14 118.03(19)
C12 Ru1 C11 C15 -118.34(19)
C12 Ru1 C15 C11 37.24(14)
C12 Ru1 C15 C14 -80.50(15)
C12 Ru1 C14 C13 -37.34(14)
C12 Ru1 C14 C15 79.84(14)
C12 Ru1 C5 C6 158.8(6)
C12 Ru1 C5 C4 -68.8(6)
C12 Ru1 C5 C10 46.4(7)
C12 Ru1 C2 C1 -118.69(14)
C12 Ru1 C2 C3 109.28(13)
C12 Ru1 C1 C2 76.82(15)
C12 Ru1 C1 C6 -152.31(12)
C12 Ru1 C6 C5 -174.80(14)
C12 Ru1 C6 C1 52.8(2)
C12 Ru1 C6 C7 -62.5(3)
C12 Ru1 C4 C5 169.44(13)
C12 Ru1 C4 C3 -59.20(18)
C12 Ru1 C3 C2 -84.73(14)
C12 Ru1 C3 C4 142.53(13)
C12 C13 C14 Ru1 60.87(14)
C12 C13 C14 C15 -0.9(2)
C12 C11 C15 Ru1 -61.00(14)
C12 C11 C15 C14 0.7(2)
C15 Ru1 C13 C12 -80.19(14)
C15 Ru1 C13 C14 37.84(12)
C15 Ru1 C11 C12 118.34(19)
C15 Ru1 C12 C13 80.06(14)
C15 Ru1 C12 C11 -36.92(12)
C15 Ru1 C14 C13 -117.18(19)
C15 Ru1 C5 C6 83.82(12)
C15 Ru1 C5 C4 -143.83(12)
C15 Ru1 C5 C10 -28.6(2)
C15 Ru1 C2 C1 -52.9(2)
C15 Ru1 C2 C3 175.09(13)
C15 Ru1 C1 C2 151.50(13)
C15 Ru1 C1 C6 -77.63(13)
C15 Ru1 C6 C5 -110.06(11)
C15 Ru1 C6 C1 117.57(13)
C15 Ru1 C6 C7 2.2(2)
C15 Ru1 C4 C5 58.08(16)
C15 Ru1 C4 C3 -170.56(13)
C15 Ru1 C3 C2 -155.8(7)
C15 Ru1 C3 C4 71.4(7)
C15 C11 C12 Ru1 61.52(14)
C15 C11 C12 C13 -1.3(2)
C14 Ru1 C13 C12 -118.03(19)
C14 Ru1 C11 C12 80.70(15)
C14 Ru1 C11 C15 -37.65(13)
C14 Ru1 C12 C13 37.33(13)
C14 Ru1 C12 C11 -79.64(14)
C14 Ru1 C15 C11 117.74(19)
C14 Ru1 C5 C6 124.93(12)
C14 Ru1 C5 C4 -102.72(13)
C14 Ru1 C5 C10 12.5(2)
C14 Ru1 C2 C1 -161.9(3)
C14 Ru1 C2 C3 66.1(4)
C14 Ru1 C1 C2 169.50(18)
C14 Ru1 C1 C6 -59.6(2)
C14 Ru1 C6 C5 -73.93(13)
C14 Ru1 C6 C1 153.70(13)
C14 Ru1 C6 C7 38.3(2)
C14 Ru1 C4 C5 92.67(13)
C14 Ru1 C4 C3 -135.97(13)
C14 Ru1 C3 C2 -161.61(13)
C14 Ru1 C3 C4 65.66(16)
C14 C13 C12 Ru1 -61.34(14)
C14 C13 C12 C11 1.3(2)
C20 Ru2 C19 C18 130.93(17)
C20 Ru2 C18 C19 -29.79(11)
C20 Ru2 C18 C17 102.58(12)
C20 Ru2 C21 C16 -132.03(16)
C20 Ru2 C21 C22 112.7(2)
C20 Ru2 C16 C21 29.11(10)
C20 Ru2 C16 C17 -102.09(12)
C20 Ru2 C17 C18 -66.02(12)
C20 Ru2 C17 C16 66.62(11)
C20 Ru2 C30 C29 81.38(16)
C20 Ru2 C30 C26 -160.57(17)
C20 Ru2 C29 C30 -113.77(16)
C20 Ru2 C29 C28 129.43(15)
C20 Ru2 C28 C29 -67.37(16)
C20 Ru2 C28 C27 175.48(17)
C20 Ru2 C27 C28 -13.3(5)
C20 Ru2 C27 C26 -130.4(4)
C20 Ru2 C26 C30 37.1(3)
C20 Ru2 C26 C27 154.73(18)
C20 C19 C18 Ru2 57.43(16)
C20 C19 C18 C17 3.1(3)
C20 C21 C16 Ru2 -53.44(14)
C20 C21 C16 C17 2.9(3)
C20 C21 C22 C23 -1.5(3)
C19 Ru2 C20 C21 -132.78(16)
C19 Ru2 C20 C25 115.2(2)
C19 Ru2 C18 C17 132.37(17)
C19 Ru2 C21 C20 28.75(10)
C19 Ru2 C21 C16 -103.28(12)
C19 Ru2 C21 C22 141.47(19)
C19 Ru2 C16 C21 65.75(11)
C19 Ru2 C16 C17 -65.45(11)
C19 Ru2 C17 C18 -28.99(11)
C19 Ru2 C17 C16 103.64(12)
C19 Ru2 C30 C29 44.7(2)
C19 Ru2 C30 C26 162.72(18)
C19 Ru2 C29 C30 -152.79(16)
C19 Ru2 C29 C28 90.40(16)
C19 Ru2 C28 C29 -103.37(15)
C19 Ru2 C28 C27 139.48(18)
C19 Ru2 C27 C28 -57.7(2)
C19 Ru2 C27 C26 -174.82(16)
C19 Ru2 C26 C30 -96.1(7)
C19 Ru2 C26 C27 21.5(7)
C19 C20 C21 Ru2 -51.97(15)
C19 C20 C21 C16 0.6(2)
C19 C20 C21 C22 -176.94(16)
C19 C20 C25 C24 178.42(18)
C19 C18 C17 Ru2 53.91(17)
C19 C18 C17 C16 0.4(3)
C18 Ru2 C20 C19 29.80(11)
C18 Ru2 C20 C21 -102.98(12)
C18 Ru2 C20 C25 144.97(19)
C18 Ru2 C19 C20 -130.93(17)
C18 Ru2 C21 C20 65.71(11)
C18 Ru2 C21 C16 -66.32(11)
C18 Ru2 C21 C22 178.43(19)
C18 Ru2 C16 C21 102.39(12)
C18 Ru2 C16 C17 -28.81(11)
C18 Ru2 C17 C16 132.63(17)
C18 Ru2 C30 C29 -40.2(9)
C18 Ru2 C30 C26 77.9(9)
C18 Ru2 C29 C30 172.98(16)
C18 Ru2 C29 C28 56.17(19)
C18 Ru2 C28 C29 -142.55(14)
C18 Ru2 C28 C27 100.29(18)
C18 Ru2 C27 C28 -94.71(16)
C18 Ru2 C27 C26 148.19(17)
C18 Ru2 C26 C30 -168.36(14)
C18 Ru2 C26 C27 -50.7(2)
C21 Ru2 C20 C19 132.78(16)
C21 Ru2 C20 C25 -112.0(2)
C21 Ru2 C19 C20 -28.70(10)
C21 Ru2 C19 C18 102.23(13)
C21 Ru2 C18 C19 -66.56(12)
C21 Ru2 C18 C17 65.81(11)
C21 Ru2 C16 C17 -131.20(16)
C21 Ru2 C17 C18 -102.90(12)
C21 Ru2 C17 C16 29.73(11)
C21 Ru2 C30 C29 120.50(14)
C21 Ru2 C30 C26 -121.45(17)
C21 Ru2 C29 C30 -76.76(17)
C21 Ru2 C29 C28 166.43(14)
C21 Ru2 C28 C29 -31.8(3)
C21 Ru2 C28 C27 -149.0(2)
C21 Ru2 C27 C28 148.5(2)
C21 Ru2 C27 C26 31.4(3)
C21 Ru2 C26 C30 75.60(17)
C21 Ru2 C26 C27 -166.76(15)
C21 C20 C19 Ru2 53.05(15)
C21 C20 C19 C18 -3.6(3)
C21 C20 C25 C24 1.6(3)
C21 C16 C17 Ru2 -56.97(15)
C21 C16 C17 C18 -3.5(3)
C24 C23 C22 C21 1.5(3)
C5 Ru1 C13 C12 -179.70(12)
C5 Ru1 C13 C14 -61.68(16)
C5 Ru1 C11 C12 168.61(14)
C5 Ru1 C11 C15 50.27(19)
C5 Ru1 C12 C13 1.7(7)
C5 Ru1 C12 C11 -115.3(6)
C5 Ru1 C15 C11 -150.60(12)
C5 Ru1 C15 C14 91.65(13)
C5 Ru1 C14 C13 138.15(13)
C5 Ru1 C14 C15 -104.67(12)
C5 Ru1 C2 C1 66.67(13)
C5 Ru1 C2 C3 -65.36(12)
C5 Ru1 C1 C2 -102.02(14)
C5 Ru1 C1 C6 28.85(11)
C5 Ru1 C6 C1 -132.37(17)
C5 Ru1 C6 C7 112.3(2)
C5 Ru1 C4 C3 131.36(17)
C5 Ru1 C3 C2 103.18(13)
C5 Ru1 C3 C4 -29.55(11)
C5 C6 C7 C8 -2.2(3)
C5 C4 C3 Ru1 57.03(16)
C5 C4 C3 C2 3.5(3)
C2 Ru1 C13 C12 64.95(16)
C2 Ru1 C13 C14 -177.02(13)
C2 Ru1 C11 C12 -83.78(15)
C2 Ru1 C11 C15 157.88(12)
C2 Ru1 C12 C13 -132.06(14)
C2 Ru1 C12 C11 110.97(14)
C2 Ru1 C15 C11 -40.6(2)
C2 Ru1 C15 C14 -158.31(15)
C2 Ru1 C14 C13 9.7(4)
C2 Ru1 C14 C15 126.9(3)
C2 Ru1 C5 C6 -66.18(12)
C2 Ru1 C5 C4 66.17(12)
C2 Ru1 C5 C10 -178.6(2)
C2 Ru1 C1 C6 130.87(19)
C2 Ru1 C6 C5 102.54(12)
C2 Ru1 C6 C1 -29.84(13)
C2 Ru1 C6 C7 -145.2(2)
C2 Ru1 C4 C5 -102.54(13)
C2 Ru1 C4 C3 28.82(12)
C2 Ru1 C3 C4 -132.73(18)
C2 C1 C6 Ru1 56.99(17)
C2 C1 C6 C5 3.6(3)
C2 C1 C6 C7 -179.44(19)
C16 Ru2 C20 C19 103.54(12)
C16 Ru2 C20 C21 -29.24(10)
C16 Ru2 C20 C25 -141.28(19)
C16 Ru2 C19 C20 -65.50(11)
C16 Ru2 C19 C18 65.43(12)
C16 Ru2 C18 C19 -103.60(13)
C16 Ru2 C18 C17 28.77(11)
C16 Ru2 C21 C20 132.03(16)
C16 Ru2 C21 C22 -115.3(2)
C16 Ru2 C17 C18 -132.63(17)
C16 Ru2 C30 C29 159.40(13)
C16 Ru2 C30 C26 -82.55(18)
C16 Ru2 C29 C30 -42.1(2)
C16 Ru2 C29 C28 -158.95(17)
C16 Ru2 C28 C29 142.0(3)
C16 Ru2 C28 C27 24.8(4)
C16 Ru2 C27 C28 -171.91(13)
C16 Ru2 C27 C26 71.0(2)
C16 Ru2 C26 C30 114.56(15)
C16 Ru2 C26 C27 -127.80(16)
C16 C21 C22 C23 -178.95(18)
C1 Ru1 C13 C12 22.8(3)
C1 Ru1 C13 C14 140.8(2)
C1 Ru1 C11 C12 -121.50(14)
C1 Ru1 C11 C15 120.16(13)
C1 Ru1 C12 C13 -169.90(13)
C1 Ru1 C12 C11 73.12(15)
C1 Ru1 C15 C11 -74.13(15)
C1 Ru1 C15 C14 168.13(13)
C1 Ru1 C14 C13 -143.1(2)
C1 Ru1 C14 C15 -25.9(3)
C1 Ru1 C5 C6 -29.09(11)
C1 Ru1 C5 C4 103.25(13)
C1 Ru1 C5 C10 -141.6(2)
C1 Ru1 C2 C3 -132.03(19)
C1 Ru1 C6 C5 132.37(17)
C1 Ru1 C6 C7 -115.4(2)
C1 Ru1 C4 C5 -65.78(12)
C1 Ru1 C4 C3 65.58(13)
C1 Ru1 C3 C2 29.22(12)
C1 Ru1 C3 C4 -103.52(13)
C1 C2 C3 Ru1 -53.91(17)
C1 C2 C3 C4 -0.3(3)
C1 C6 C7 C8 -179.19(19)
C6 Ru1 C13 C12 -129.7(3)
C6 Ru1 C13 C14 -11.7(4)
C6 Ru1 C11 C12 -159.23(13)
C6 Ru1 C11 C15 82.43(14)
C6 Ru1 C12 C13 156.15(15)
C6 Ru1 C12 C11 39.2(2)
C6 Ru1 C15 C11 -112.14(13)
C6 Ru1 C15 C14 130.11(13)
C6 Ru1 C14 C13 176.16(13)
C6 Ru1 C14 C15 -66.66(15)
C6 Ru1 C5 C4 132.35(17)
C6 Ru1 C5 C10 -112.5(2)
C6 Ru1 C2 C1 29.90(12)
C6 Ru1 C2 C3 -102.12(13)
C6 Ru1 C1 C2 -130.87(19)
C6 Ru1 C4 C5 -28.93(11)
C6 Ru1 C4 C3 102.43(13)
C6 Ru1 C3 C2 66.47(12)
C6 Ru1 C3 C4 -66.27(12)
C6 C5 C4 Ru1 53.06(15)
C6 C5 C4 C3 -3.2(3)
C6 C5 C10 C9 1.2(3)
C17 Ru2 C20 C19 66.66(12)
C17 Ru2 C20 C21 -66.12(11)
C17 Ru2 C20 C25 -178.17(19)
C17 Ru2 C19 C20 -102.00(12)
C17 Ru2 C19 C18 28.93(12)
C17 Ru2 C18 C19 -132.37(17)
C17 Ru2 C21 C20 102.49(11)
C17 Ru2 C21 C16 -29.55(11)
C17 Ru2 C21 C22 -144.80(19)
C17 Ru2 C16 C21 131.20(16)
C17 Ru2 C30 C29 -164.59(14)
C17 Ru2 C30 C26 -46.5(2)
C17 Ru2 C29 C30 126.5(5)
C17 Ru2 C29 C28 9.7(5)
C17 Ru2 C28 C29 -177.70(13)
C17 Ru2 C28 C27 65.1(2)
C17 Ru2 C27 C28 -134.46(15)
C17 Ru2 C27 C26 108.45(18)
C17 Ru2 C26 C30 154.17(14)
C17 Ru2 C26 C27 -88.19(17)
C8 C9 C10 C5 -1.7(3)
C7 C8 C9 C10 0.2(3)
C23 C24 C25 C20 -1.7(3)
C22 C21 C16 Ru2 124.00(17)
C22 C21 C16 C17 -179.64(17)
C4 Ru1 C13 C12 143.06(13)
C4 Ru1 C13 C14 -98.92(14)
C4 Ru1 C11 C12 52.8(14)
C4 Ru1 C11 C15 -65.6(14)
C4 Ru1 C12 C13 -58.90(18)
C4 Ru1 C12 C11 -175.87(12)
C4 Ru1 C15 C11 175.18(13)
C4 Ru1 C15 C14 57.44(17)
C4 Ru1 C14 C13 98.32(14)
C4 Ru1 C14 C15 -144.49(12)
C4 Ru1 C5 C6 -132.35(17)
C4 Ru1 C5 C10 115.2(2)
C4 Ru1 C2 C1 103.45(14)
C4 Ru1 C2 C3 -28.58(11)
C4 Ru1 C1 C2 -65.45(13)
C4 Ru1 C1 C6 65.42(12)
C4 Ru1 C6 C5 28.94(11)
C4 Ru1 C6 C1 -103.43(13)
C4 Ru1 C6 C7 141.2(2)
C4 Ru1 C3 C2 132.73(18)
C4 C5 C6 Ru1 -52.29(15)
C4 C5 C6 C1 -0.3(3)
C4 C5 C6 C7 -177.44(17)
C4 C5 C10 C9 179.32(19)
C9 C8 C7 C6 1.8(3)
C25 C20 C19 Ru2 -123.76(17)
C25 C20 C19 C18 179.62(18)
C25 C20 C21 Ru2 124.96(16)
C25 C20 C21 C16 177.51(16)
C25 C20 C21 C22 0.0(2)
C25 C24 C23 C22 0.1(3)
C30 Ru2 C20 C19 -143.25(13)
C30 Ru2 C20 C21 83.98(13)
C30 Ru2 C20 C25 -28.1(2)
C30 Ru2 C19 C20 61.49(17)
C30 Ru2 C19 C18 -167.58(14)
C30 Ru2 C18 C19 94.7(8)
C30 Ru2 C18 C17 -132.9(8)
C30 Ru2 C21 C20 -111.76(14)
C30 Ru2 C21 C16 116.20(14)
C30 Ru2 C21 C22 1.0(2)
C30 Ru2 C16 C21 -80.33(15)
C30 Ru2 C16 C17 148.48(14)
C30 Ru2 C17 C18 169.72(16)
C30 Ru2 C17 C16 -57.6(2)
C30 Ru2 C29 C28 -116.8(2)
C30 Ru2 C28 C29 37.77(16)
C30 Ru2 C28 C27 -79.4(2)
C30 Ru2 C27 C28 80.06(17)
C30 Ru2 C27 C26 -37.04(17)
C30 Ru2 C26 C27 117.6(2)
C30 C29 C28 Ru2 -62.37(15)
C30 C29 C28 C27 -0.4(2)
C3 Ru1 C13 C12 103.29(14)
C3 Ru1 C13 C14 -138.68(13)
C3 Ru1 C11 C12 -51.6(2)
C3 Ru1 C11 C15 -169.97(13)
C3 Ru1 C12 C13 -93.31(14)
C3 Ru1 C12 C11 149.71(13)
C3 Ru1 C15 C11 111.2(7)
C3 Ru1 C15 C14 -6.5(8)
C3 Ru1 C14 C13 61.80(17)
C3 Ru1 C14 C15 178.98(12)
C3 Ru1 C5 C6 -102.96(12)
C3 Ru1 C5 C4 29.39(12)
C3 Ru1 C5 C10 144.6(2)
C3 Ru1 C2 C1 132.03(19)
C3 Ru1 C1 C2 -29.13(13)
C3 Ru1 C1 C6 101.74(13)
C3 Ru1 C6 C5 65.55(11)
C3 Ru1 C6 C1 -66.82(13)
C3 Ru1 C6 C7 177.8(2)
C3 Ru1 C4 C5 -131.36(17)
C3 C2 C1 Ru1 54.51(17)
C3 C2 C1 C6 -3.3(3)
C10 C5 C6 Ru1 125.88(16)
C10 C5 C6 C1 177.83(17)
C10 C5 C6 C7 0.7(3)
C10 C5 C4 Ru1 -125.06(17)
C10 C5 C4 C3 178.68(17)
C29 Ru2 C20 C19 -104.34(13)
C29 Ru2 C20 C21 122.89(12)
C29 Ru2 C20 C25 10.8(2)
C29 Ru2 C19 C20 88.93(13)
C29 Ru2 C19 C18 -140.14(13)
C29 Ru2 C18 C19 59.92(16)
C29 Ru2 C18 C17 -167.71(12)
C29 Ru2 C21 C20 -73.16(13)
C29 Ru2 C21 C16 154.81(12)
C29 Ru2 C21 C22 39.6(2)
C29 Ru2 C16 C21 -52.1(2)
C29 Ru2 C16 C17 176.67(16)
C29 Ru2 C17 C18 55.9(5)
C29 Ru2 C17 C16 -171.4(4)
C29 Ru2 C30 C26 118.1(2)
C29 Ru2 C28 C27 -117.2(2)
C29 Ru2 C27 C28 37.58(15)
C29 Ru2 C27 C26 -79.51(18)
C29 Ru2 C26 C30 -37.27(15)
C29 Ru2 C26 C27 80.37(17)
C29 C30 C26 Ru2 61.89(16)
C29 C30 C26 C27 0.6(3)
C29 C28 C27 Ru2 -62.38(16)
C29 C28 C27 C26 0.8(3)
C28 Ru2 C20 C19 -68.37(14)
C28 Ru2 C20 C21 158.85(11)
C28 Ru2 C20 C25 46.8(2)
C28 Ru2 C19 C20 128.64(13)
C28 Ru2 C19 C18 -100.43(14)
C28 Ru2 C18 C19 92.55(14)
C28 Ru2 C18 C17 -135.08(13)
C28 Ru2 C21 C20 -50.7(2)
C28 Ru2 C21 C16 177.29(19)
C28 Ru2 C21 C22 62.0(3)
C28 Ru2 C16 C21 -176.2(3)
C28 Ru2 C16 C17 52.6(3)
C28 Ru2 C17 C18 63.88(16)
C28 Ru2 C17 C16 -163.48(13)
C28 Ru2 C30 C29 -37.84(15)
C28 Ru2 C30 C26 80.21(19)
C28 Ru2 C29 C30 116.8(2)
C28 Ru2 C27 C26 -117.1(2)
C28 Ru2 C26 C30 -79.81(17)
C28 Ru2 C26 C27 37.83(16)
C28 C27 C26 Ru2 -62.65(17)
C28 C27 C26 C30 -0.8(3)
C27 Ru2 C20 C19 -58.2(4)
C27 Ru2 C20 C21 169.0(3)
C27 Ru2 C20 C25 56.9(4)
C27 Ru2 C19 C20 161.46(13)
C27 Ru2 C19 C18 -67.61(16)
C27 Ru2 C18 C19 133.02(15)
C27 Ru2 C18 C17 -94.62(15)
C27 Ru2 C21 C20 -171.8(2)
C27 Ru2 C21 C16 56.2(3)
C27 Ru2 C21 C22 -59.1(3)
C27 Ru2 C16 C21 -157.14(15)
C27 Ru2 C16 C17 71.66(17)
C27 Ru2 C17 C18 100.12(16)
C27 Ru2 C17 C16 -127.24(15)
C27 Ru2 C30 C29 -80.64(17)
C27 Ru2 C30 C26 37.41(18)
C27 Ru2 C29 C30 79.1(2)
C27 Ru2 C29 C28 -37.74(17)
C27 Ru2 C28 C29 117.2(2)
C27 Ru2 C26 C30 -117.6(2)
C26 Ru2 C20 C19 -167.41(17)
C26 Ru2 C20 C21 59.8(2)
C26 Ru2 C20 C25 -52.2(3)
C26 Ru2 C19 C20 143.8(6)
C26 Ru2 C19 C18 -85.3(6)
C26 Ru2 C18 C19 163.45(15)
C26 Ru2 C18 C17 -64.18(19)
C26 Ru2 C21 C20 -149.63(14)
C26 Ru2 C21 C16 78.34(16)
C26 Ru2 C21 C22 -36.9(2)
C26 Ru2 C16 C21 -119.62(16)
C26 Ru2 C16 C17 109.18(16)
C26 Ru2 C17 C18 140.37(16)
C26 Ru2 C17 C16 -87.00(16)
C26 Ru2 C30 C29 -118.1(2)
C26 Ru2 C29 C30 36.78(18)
C26 Ru2 C29 C28 -80.02(19)
C26 Ru2 C28 C29 79.67(18)
C26 Ru2 C28 C27 -37.48(19)
C26 Ru2 C27 C28 117.1(2)
C26 C30 C29 Ru2 -62.23(16)
C26 C30 C29 C28 -0.1(3)
